data_7704774
loop_
_publ_author_name
'Hummel, Thorsten'
'Leis, Wolfgang'
'Eckhardt, Aaron'
'Str\"obele, Markus'
'Enseling, David'
'J\"ustel, Thomas'
'Meyer, Hans-J\"urgen'

_publ_section_title
;
 Energy transfer in supramolecular
 [Crypt-RE]-[W<sub>6</sub>I<sub>14</sub>] solids.
;
_journal_issue 28
_journal_name_full 'Dalton transactions (Cambridge, England : 2003)'
_journal_page_first 9795
_journal_page_last 9803
_journal_paper_doi 10.1039/d0dt01705a
_journal_volume 49
_journal_year 2020
_chemical_formula_moiety '2(C18 H36 K N2 O6), I14 W6, 2(C3 H6 O)'
_chemical_formula_sum 'C42 H84 I14 K2 N4 O14 W6'
_chemical_formula_weight 3826.97
_space_group_crystal_system triclinic
_space_group_IT_number 2
_space_group_name_Hall '-P 1'
_space_group_name_H-M_alt 'P -1'
_atom_sites_solution_hydrogens geom
_atom_sites_solution_primary difmap
_atom_sites_solution_secondary difmap
_audit_block_doi 10.5517/ccdc.csd.cc230n4y
_audit_creation_method SHELXL-2014/7
_audit_update_record
;
2019-06-28 deposited with the CCDC.	2020-06-30 downloaded from the CCDC.
;
_cell_angle_alpha 72.864(2)
_cell_angle_beta 66.933(2)
_cell_angle_gamma 68.0170(10)
_cell_formula_units_Z 2
_cell_length_a 16.2061(6)
_cell_length_b 16.5636(6)
_cell_length_c 17.6306(6)
_cell_measurement_reflns_used 9895
_cell_measurement_temperature 100(2)
_cell_measurement_theta_max 27.88
_cell_measurement_theta_min 2.50
_cell_volume 3976.5(3)
_computing_cell_refinement 'Bruker SAINT'
_computing_data_collection 'Bruker APEX2'
_computing_data_reduction 'Bruker SAINT'
_computing_structure_refinement 'SHELXL-2014/7 (Sheldrick, 2014)'
_computing_structure_solution 'SHELXS-97 (Sheldrick 2008)'
_diffrn_ambient_temperature 100(2)
_diffrn_measured_fraction_theta_full 0.997
_diffrn_measured_fraction_theta_max 0.997
_diffrn_measurement_device_type 'Bruker APEX-II CCD'
_diffrn_measurement_method '\f and \w scans'
_diffrn_radiation_type MoK\a
_diffrn_radiation_wavelength 0.71073
_diffrn_reflns_av_R_equivalents 0.0285
_diffrn_reflns_av_unetI/netI 0.0259
_diffrn_reflns_Laue_measured_fraction_full 0.997
_diffrn_reflns_Laue_measured_fraction_max 0.997
_diffrn_reflns_limit_h_max 19
_diffrn_reflns_limit_h_min -19
_diffrn_reflns_limit_k_max 19
_diffrn_reflns_limit_k_min -19
_diffrn_reflns_limit_l_max 20
_diffrn_reflns_limit_l_min -20
_diffrn_reflns_number 59772
_diffrn_reflns_point_group_measured_fraction_full 0.997
_diffrn_reflns_point_group_measured_fraction_max 0.997
_diffrn_reflns_theta_full 25.026
_diffrn_reflns_theta_max 25.026
_diffrn_reflns_theta_min 1.650
_exptl_absorpt_coefficient_mu 14.233
_exptl_absorpt_correction_T_max 0.7456
_exptl_absorpt_correction_T_min 0.5164
_exptl_absorpt_correction_type multi-scan
_exptl_absorpt_process_details 'SADABS V2012/1 (Bruker AXS Inc.)'
_exptl_crystal_colour yellow
_exptl_crystal_density_diffrn 3.196
_exptl_crystal_description prism
_exptl_crystal_F_000 3400
_exptl_crystal_size_max 0.14
_exptl_crystal_size_mid 0.13
_exptl_crystal_size_min 0.11
_refine_diff_density_max 1.050
_refine_diff_density_min -0.896
_refine_diff_density_rms 0.158
_refine_ls_extinction_method none
_refine_ls_goodness_of_fit_ref 1.010
_refine_ls_hydrogen_treatment constr
_refine_ls_matrix_type full
_refine_ls_number_parameters 743
_refine_ls_number_reflns 14000
_refine_ls_number_restraints 0
_refine_ls_restrained_S_all 1.010
_refine_ls_R_factor_all 0.0367
_refine_ls_R_factor_gt 0.0219
_refine_ls_shift/su_max 0.000
_refine_ls_shift/su_mean 0.000
_refine_ls_structure_factor_coef Fsqd
_refine_ls_weighting_details 'w=1/[\s^2^(Fo^2^)+(0.0130P)^2^+10.7785P] where P=(Fo^2^+2Fc^2^)/3'
_refine_ls_weighting_scheme calc
_refine_ls_wR_factor_gt 0.0393
_refine_ls_wR_factor_ref 0.0430
_reflns_Friedel_coverage 0.000
_reflns_number_gt 10925
_reflns_number_total 14000
_reflns_threshold_expression 'I > 2\s(I)'
_cod_data_source_file d0dt01705a2.cif
_cod_data_source_block KK2[W6I14]
_cod_depositor_comments 'Adding full bibliography for 7704770--7704776.cif.'
_cod_database_code 7704774
_shelx_shelxl_version_number 2014/7
_shelx_space_group_comment
;
The symmetry employed for this shelxl refinement is uniquely defined
by the following loop, which should always be used as a source of
symmetry information in preference to the above space-group names.
They are only intended as comments.
;

loop_
_space_group_symop_operation_xyz
'x, y, z'
'-x, -y, -z'

loop_
_atom_site_label
_atom_site_type_symbol
_atom_site_fract_x
_atom_site_fract_y
_atom_site_fract_z
_atom_site_U_iso_or_equiv
_atom_site_adp_type
_atom_site_occupancy
_atom_site_site_symmetry_order
_atom_site_calc_flag
_atom_site_refinement_flags_posn
_atom_site_refinement_flags_adp
_atom_site_refinement_flags_occupancy
_atom_site_disorder_assembly
_atom_site_disorder_group
W1 W 0.58027(2) 0.79420(2) 0.64993(2) 0.00982(5) Uani 1 1 d . . . . .
W2 W 0.44509(2) 0.74339(2) 0.78224(2) 0.00868(5) Uani 1 1 d . . . . .
W3 W 0.62374(2) 0.67554(2) 0.77876(2) 0.00953(5) Uani 1 1 d . . . . .
W4 W 0.67022(2) 0.62502(2) 0.63375(2) 0.01028(5) Uani 1 1 d . . . . .
W5 W 0.49155(2) 0.69434(2) 0.63636(2) 0.00873(5) Uani 1 1 d . . . . .
W6 W 0.53472(2) 0.57518(2) 0.76517(2) 0.00855(5) Uani 1 1 d . . . . .
I1 I 0.61376(3) 0.95833(2) 0.56163(2) 0.02009(9) Uani 1 1 d . . . . .
I2 I 0.27537(3) 0.82760(2) 0.89640(2) 0.01891(9) Uani 1 1 d . . . . .
I3 I 0.72886(3) 0.66200(2) 0.87995(2) 0.01896(9) Uani 1 1 d . . . . .
I4 I 0.84127(3) 0.53356(3) 0.52656(2) 0.02197(10) Uani 1 1 d . . . . .
I5 I 0.38965(3) 0.71048(2) 0.53093(2) 0.01596(9) Uani 1 1 d . . . . .
I6 I 0.49922(3) 0.41076(2) 0.84928(2) 0.01803(9) Uani 1 1 d . . . . .
I7 I 0.53100(3) 0.85161(2) 0.80083(2) 0.01266(8) Uani 1 1 d . . . . .
I8 I 0.39520(3) 0.87149(2) 0.65065(2) 0.01220(8) Uani 1 1 d . . . . .
I9 I 0.63043(3) 0.74647(2) 0.49522(2) 0.01467(8) Uani 1 1 d . . . . .
I10 I 0.76873(3) 0.72728(2) 0.64309(2) 0.01462(8) Uani 1 1 d . . . . .
I11 I 0.71899(3) 0.49912(2) 0.76748(2) 0.01292(8) Uani 1 1 d . . . . .
I12 I 0.48735(3) 0.62148(2) 0.92063(2) 0.01197(8) Uani 1 1 d . . . . .
I13 I 0.34694(2) 0.64235(2) 0.77009(2) 0.01176(8) Uani 1 1 d . . . . .
I14 I 0.58316(3) 0.51871(2) 0.61358(2) 0.01252(8) Uani 1 1 d . . . . .
K1 K 0.81798(9) 0.67844(8) 0.22997(7) 0.0140(3) Uani 1 1 d . . . . .
K2 K 0.91483(8) 0.05380(8) 0.69314(8) 0.0146(3) Uani 1 1 d . . . . .
N1 N 0.9028(3) 0.4764(3) 0.2524(3) 0.0182(11) Uani 1 1 d . . . . .
N2 N 0.7361(3) 0.8789(3) 0.2078(3) 0.0167(11) Uani 1 1 d . . . . .
N3 N 0.7783(3) 0.2288(3) 0.6533(3) 0.0198(12) Uani 1 1 d . . . . .
N4 N 1.0515(3) -0.1191(3) 0.7314(3) 0.0165(11) Uani 1 1 d . . . . .
O1 O 0.8987(3) 0.5936(3) 0.0876(2) 0.0199(10) Uani 1 1 d . . . . .
O2 O 0.8003(3) 0.7776(2) 0.0757(2) 0.0217(10) Uani 1 1 d . . . . .
O3 O 0.7036(3) 0.5699(2) 0.3043(2) 0.0196(10) Uani 1 1 d . . . . .
O4 O 0.6294(3) 0.7546(2) 0.3002(2) 0.0172(9) Uani 1 1 d . . . . .
O5 O 0.9002(3) 0.7810(2) 0.2685(2) 0.0189(9) Uani 1 1 d . . . . .
O6 O 0.9650(3) 0.5966(2) 0.2946(2) 0.0186(9) Uani 1 1 d . . . . .
O7 O 0.9603(3) 0.1623(3) 0.5304(3) 0.0288(11) Uani 1 1 d . . . . .
O8 O 1.0956(3) 0.0103(3) 0.5786(2) 0.0243(10) Uani 1 1 d . . . . .
O9 O 0.8672(3) -0.1038(2) 0.7242(3) 0.0232(10) Uani 1 1 d . . . . .
O10 O 0.7339(3) 0.0628(3) 0.7163(3) 0.0267(11) Uani 1 1 d . . . . .
O11 O 0.8501(3) 0.1801(3) 0.7953(3) 0.0272(11) Uani 1 1 d . . . . .
O12 O 0.9525(3) 0.0050(3) 0.8468(3) 0.0316(12) Uani 1 1 d . . . . .
O13 O 0.5093(3) 0.0502(3) 0.8930(3) 0.0414(13) Uani 1 1 d . . . . .
O14 O 0.8895(4) 0.3341(3) 1.0707(3) 0.0386(12) Uani 1 1 d . . . . .
C1 C 0.9573(4) 0.4542(4) 0.1686(4) 0.0196(14) Uani 1 1 d . . . . .
H1A H 0.9740 0.3896 0.1722 0.024 Uiso 1 1 calc R U . . .
H1B H 1.0164 0.4700 0.1486 0.024 Uiso 1 1 calc R U . . .
C2 C 0.9049(5) 0.5012(4) 0.1061(4) 0.0232(15) Uani 1 1 d . . . . .
H2A H 0.9383 0.4755 0.0542 0.028 Uiso 1 1 calc R U . . .
H2B H 0.8411 0.4941 0.1294 0.028 Uiso 1 1 calc R U . . .
C3 C 0.8456(5) 0.6404(4) 0.0317(4) 0.0233(15) Uani 1 1 d . . . . .
H3A H 0.7797 0.6395 0.0598 0.028 Uiso 1 1 calc R U . . .
H3B H 0.8717 0.6115 -0.0180 0.028 Uiso 1 1 calc R U . . .
C4 C 0.8492(4) 0.7338(4) 0.0050(4) 0.0230(15) Uani 1 1 d . . . . .
H4A H 0.9153 0.7348 -0.0177 0.028 Uiso 1 1 calc R U . . .
H4B H 0.8196 0.7645 -0.0395 0.028 Uiso 1 1 calc R U . . .
C5 C 0.8013(5) 0.8676(4) 0.0562(4) 0.0257(15) Uani 1 1 d . . . . .
H5A H 0.7917 0.8959 0.0012 0.031 Uiso 1 1 calc R U . . .
H5B H 0.8626 0.8700 0.0534 0.031 Uiso 1 1 calc R U . . .
C6 C 0.7236(5) 0.9154(4) 0.1240(4) 0.0231(15) Uani 1 1 d . . . . .
H6A H 0.7207 0.9786 0.1093 0.028 Uiso 1 1 calc R U . . .
H6B H 0.6630 0.9115 0.1264 0.028 Uiso 1 1 calc R U . . .
C7 C 0.8266(4) 0.4351(4) 0.2938(4) 0.0219(15) Uani 1 1 d . . . . .
H7A H 0.8503 0.3762 0.3257 0.026 Uiso 1 1 calc R U . . .
H7B H 0.8078 0.4262 0.2506 0.026 Uiso 1 1 calc R U . . .
C8 C 0.7420(4) 0.4884(4) 0.3523(4) 0.0215(15) Uani 1 1 d . . . . .
H8A H 0.6949 0.4557 0.3815 0.026 Uiso 1 1 calc R U . . .
H8B H 0.7600 0.4999 0.3948 0.026 Uiso 1 1 calc R U . . .
C9 C 0.6087(4) 0.6112(4) 0.3499(4) 0.0244(15) Uani 1 1 d . . . . .
H9A H 0.6049 0.6154 0.4061 0.029 Uiso 1 1 calc R U . . .
H9B H 0.5681 0.5755 0.3571 0.029 Uiso 1 1 calc R U . . .
C10 C 0.5763(4) 0.7014(4) 0.3025(4) 0.0223(15) Uani 1 1 d . . . . .
H10A H 0.5850 0.6974 0.2448 0.027 Uiso 1 1 calc R U . . .
H10B H 0.5087 0.7286 0.3300 0.027 Uiso 1 1 calc R U . . .
C11 C 0.5823(4) 0.8468(4) 0.2815(4) 0.0201(14) Uani 1 1 d . . . . .
H11A H 0.5220 0.8631 0.3267 0.024 Uiso 1 1 calc R U . . .
H11B H 0.5686 0.8596 0.2285 0.024 Uiso 1 1 calc R U . . .
C12 C 0.6435(4) 0.8997(4) 0.2738(4) 0.0222(15) Uani 1 1 d . . . . .
H12A H 0.6103 0.9633 0.2614 0.027 Uiso 1 1 calc R U . . .
H12B H 0.6538 0.8886 0.3282 0.027 Uiso 1 1 calc R U . . .
C13 C 0.7998(4) 0.9164(4) 0.2165(4) 0.0213(15) Uani 1 1 d . . . . .
H13A H 0.7658 0.9782 0.2255 0.026 Uiso 1 1 calc R U . . .
H13B H 0.8524 0.9180 0.1634 0.026 Uiso 1 1 calc R U . . .
C14 C 0.8396(4) 0.8660(3) 0.2877(4) 0.0205(14) Uani 1 1 d . . . . .
H14A H 0.8752 0.8989 0.2949 0.025 Uiso 1 1 calc R U . . .
H14B H 0.7880 0.8591 0.3406 0.025 Uiso 1 1 calc R U . . .
C15 C 0.9402(4) 0.7317(4) 0.3331(4) 0.0213(14) Uani 1 1 d . . . . .
H15A H 0.8905 0.7182 0.3853 0.026 Uiso 1 1 calc R U . . .
H15B H 0.9712 0.7666 0.3440 0.026 Uiso 1 1 calc R U . . .
C16 C 1.0109(4) 0.6472(4) 0.3061(4) 0.0216(14) Uani 1 1 d . . . . .
H16A H 1.0598 0.6607 0.2532 0.026 Uiso 1 1 calc R U . . .
H16B H 1.0417 0.6134 0.3494 0.026 Uiso 1 1 calc R U . . .
C17 C 1.0236(4) 0.5087(3) 0.2852(4) 0.0172(14) Uani 1 1 d . . . . .
H17A H 1.0615 0.4866 0.3236 0.021 Uiso 1 1 calc R U . . .
H17B H 1.0669 0.5080 0.2271 0.021 Uiso 1 1 calc R U . . .
C18 C 0.9628(4) 0.4498(4) 0.3052(4) 0.0186(14) Uani 1 1 d . . . . .
H18A H 1.0040 0.3888 0.2995 0.022 Uiso 1 1 calc R U . . .
H18B H 0.9223 0.4490 0.3644 0.022 Uiso 1 1 calc R U . . .
C19 C 0.8072(5) 0.2651(4) 0.5620(4) 0.0299(17) Uani 1 1 d . . . . .
H19A H 0.7731 0.3290 0.5533 0.036 Uiso 1 1 calc R U . . .
H19B H 0.7886 0.2355 0.5327 0.036 Uiso 1 1 calc R U . . .
C20 C 0.9099(4) 0.2534(4) 0.5243(4) 0.0206(14) Uani 1 1 d . . . . .
H20A H 0.9243 0.2821 0.4647 0.025 Uiso 1 1 calc R U . . .
H20B H 0.9294 0.2820 0.5538 0.025 Uiso 1 1 calc R U . . .
C21 C 1.0567(4) 0.1473(4) 0.4878(4) 0.0269(16) Uani 1 1 d . . . . .
H21A H 1.0828 0.1757 0.5116 0.032 Uiso 1 1 calc R U . . .
H21B H 1.0666 0.1743 0.4280 0.032 Uiso 1 1 calc R U . . .
C22 C 1.1065(4) 0.0513(4) 0.4949(4) 0.0309(17) Uani 1 1 d . . . . .
H22A H 1.0817 0.0234 0.4694 0.037 Uiso 1 1 calc R U . . .
H22B H 1.1741 0.0424 0.4636 0.037 Uiso 1 1 calc R U . . .
C23 C 1.1556(4) -0.0772(4) 0.5868(4) 0.0264(16) Uani 1 1 d . . . . .
H23A H 1.2215 -0.0772 0.5562 0.032 Uiso 1 1 calc R U . . .
H23B H 1.1403 -0.1136 0.5616 0.032 Uiso 1 1 calc R U . . .
C24 C 1.1455(4) -0.1160(4) 0.6752(4) 0.0322(17) Uani 1 1 d . . . . .
H24A H 1.1882 -0.1772 0.6776 0.039 Uiso 1 1 calc R U . . .
H24B H 1.1676 -0.0823 0.6973 0.039 Uiso 1 1 calc R U . . .
C25 C 1.0266(5) -0.1863(4) 0.7130(5) 0.0360(18) Uani 1 1 d . . . . .
H25A H 1.0665 -0.2454 0.7310 0.043 Uiso 1 1 calc R U . . .
H25B H 1.0416 -0.1781 0.6516 0.043 Uiso 1 1 calc R U . . .
C26 C 0.9265(4) -0.1849(4) 0.7535(4) 0.0261(16) Uani 1 1 d . . . . .
H26A H 0.9170 -0.2346 0.7409 0.031 Uiso 1 1 calc R U . . .
H26B H 0.9101 -0.1925 0.8150 0.031 Uiso 1 1 calc R U . . .
C27 C 0.7710(4) -0.0898(4) 0.7734(4) 0.0246(15) Uani 1 1 d . . . . .
H27A H 0.7612 -0.0762 0.8279 0.029 Uiso 1 1 calc R U . . .
H27B H 0.7536 -0.1444 0.7845 0.029 Uiso 1 1 calc R U . . .
C28 C 0.7107(4) -0.0166(4) 0.7302(4) 0.0219(14) Uani 1 1 d . . . . .
H28A H 0.7198 -0.0302 0.6759 0.026 Uiso 1 1 calc R U . . .
H28B H 0.6440 -0.0087 0.7645 0.026 Uiso 1 1 calc R U . . .
C29 C 0.6870(4) 0.1326(4) 0.6646(4) 0.0258(16) Uani 1 1 d . . . . .
H29A H 0.6221 0.1306 0.6792 0.031 Uiso 1 1 calc R U . . .
H29B H 0.7201 0.1259 0.6052 0.031 Uiso 1 1 calc R U . . .
C30 C 0.6846(5) 0.2196(4) 0.6767(5) 0.0326(17) Uani 1 1 d . . . . .
H30A H 0.6490 0.2681 0.6426 0.039 Uiso 1 1 calc R U . . .
H30B H 0.6510 0.2257 0.7362 0.039 Uiso 1 1 calc R U . . .
C31 C 0.7763(5) 0.2915(4) 0.6988(4) 0.0294(17) Uani 1 1 d . . . . .
H31A H 0.7219 0.3447 0.6966 0.035 Uiso 1 1 calc R U . . .
H31B H 0.8340 0.3103 0.6709 0.035 Uiso 1 1 calc R U . . .
C32 C 0.7693(4) 0.2512(4) 0.7893(4) 0.0230(15) Uani 1 1 d . . . . .
H32A H 0.7618 0.2969 0.8191 0.028 Uiso 1 1 calc R U . . .
H32B H 0.7132 0.2298 0.8166 0.028 Uiso 1 1 calc R U . . .
C33 C 0.8438(5) 0.1429(4) 0.8783(4) 0.0350(18) Uani 1 1 d . . . . .
H33A H 0.7921 0.1154 0.9033 0.042 Uiso 1 1 calc R U . . .
H33B H 0.8279 0.1903 0.9096 0.042 Uiso 1 1 calc R U . . .
C34 C 0.9307(5) 0.0761(4) 0.8878(4) 0.0285(16) Uani 1 1 d . . . . .
H34A H 0.9827 0.1030 0.8634 0.034 Uiso 1 1 calc R U . . .
H34B H 0.9232 0.0535 0.9480 0.034 Uiso 1 1 calc R U . . .
C35 C 1.0363(4) -0.0607(4) 0.8523(4) 0.0259(15) Uani 1 1 d . . . . .
H35A H 1.0346 -0.0796 0.9115 0.031 Uiso 1 1 calc R U . . .
H35B H 1.0901 -0.0365 0.8204 0.031 Uiso 1 1 calc R U . . .
C36 C 1.0488(5) -0.1385(4) 0.8179(4) 0.0339(18) Uani 1 1 d . . . . .
H36A H 1.1079 -0.1839 0.8229 0.041 Uiso 1 1 calc R U . . .
H36B H 0.9966 -0.1641 0.8527 0.041 Uiso 1 1 calc R U . . .
C37 C 0.4213(5) 0.1678(5) 0.9706(5) 0.054(2) Uani 1 1 d . . . . .
H37A H 0.3728 0.1761 0.9467 0.081 Uiso 1 1 calc R U . . .
H37B H 0.4349 0.2240 0.9591 0.081 Uiso 1 1 calc R U . . .
H37C H 0.3991 0.1481 1.0312 0.081 Uiso 1 1 calc R U . . .
C38 C 0.5090(5) 0.0995(5) 0.9320(4) 0.0333(18) Uani 1 1 d . . . . .
C39 C 0.5952(5) 0.0954(6) 0.9465(5) 0.052(2) Uani 1 1 d . . . . .
H39A H 0.5929 0.0666 1.0042 0.078 Uiso 1 1 calc R U . . .
H39B H 0.5989 0.1554 0.9372 0.078 Uiso 1 1 calc R U . . .
H39C H 0.6507 0.0614 0.9076 0.078 Uiso 1 1 calc R U . . .
C40 C 0.7820(5) 0.4153(4) 0.9949(4) 0.041(2) Uani 1 1 d . . . . .
H40A H 0.7409 0.3854 0.9934 0.061 Uiso 1 1 calc R U . . .
H40B H 0.7977 0.4559 0.9420 0.061 Uiso 1 1 calc R U . . .
H40C H 0.7498 0.4487 1.0412 0.061 Uiso 1 1 calc R U . . .
C41 C 0.8697(5) 0.3484(4) 1.0073(4) 0.0282(16) Uani 1 1 d . . . . .
C42 C 0.9338(5) 0.2996(5) 0.9371(5) 0.045(2) Uani 1 1 d . . . . .
H42A H 0.9687 0.3377 0.8926 0.068 Uiso 1 1 calc R U . . .
H42B H 0.8969 0.2827 0.9150 0.068 Uiso 1 1 calc R U . . .
H42C H 0.9779 0.2464 0.9574 0.068 Uiso 1 1 calc R U . . .

loop_
_atom_site_aniso_label
_atom_site_aniso_U_11
_atom_site_aniso_U_22
_atom_site_aniso_U_33
_atom_site_aniso_U_23
_atom_site_aniso_U_13
_atom_site_aniso_U_12
W1 0.01044(12) 0.01116(11) 0.00979(12) 0.00272(9) -0.00579(10) -0.00599(9)
W2 0.00934(12) 0.00834(11) 0.00868(12) 0.00040(9) -0.00401(9) -0.00317(9)
W3 0.01083(12) 0.00950(11) 0.01003(12) 0.00066(9) -0.00608(10) -0.00377(9)
W4 0.00850(12) 0.01373(12) 0.00937(12) -0.00086(9) -0.00366(9) -0.00407(9)
W5 0.00814(12) 0.01115(11) 0.00826(11) 0.00067(9) -0.00428(9) -0.00432(9)
W6 0.00938(12) 0.00840(11) 0.00877(12) 0.00004(9) -0.00420(9) -0.00335(9)
I1 0.0259(2) 0.0188(2) 0.0210(2) 0.00926(16) -0.01383(18) -0.01539(18)
I2 0.0173(2) 0.01605(19) 0.0183(2) -0.00408(16) -0.00202(17) -0.00257(16)
I3 0.0248(2) 0.01696(19) 0.0219(2) -0.00002(16) -0.01637(18) -0.00663(17)
I4 0.0151(2) 0.0305(2) 0.0180(2) -0.00827(17) -0.00298(17) -0.00358(18)
I5 0.0147(2) 0.0217(2) 0.0150(2) -0.00143(16) -0.00894(16) -0.00603(16)
I6 0.0247(2) 0.01297(18) 0.0183(2) 0.00152(15) -0.00856(17) -0.00890(16)
I7 0.0163(2) 0.00948(17) 0.01541(19) -0.00037(14) -0.00873(16) -0.00475(15)
I8 0.01248(19) 0.01080(17) 0.01393(19) 0.00231(14) -0.00804(15) -0.00344(15)
I9 0.0138(2) 0.0230(2) 0.00894(18) 0.00180(15) -0.00444(15) -0.00986(16)
I10 0.0120(2) 0.01913(19) 0.0157(2) 0.00163(15) -0.00666(16) -0.00894(16)
I11 0.0119(2) 0.01174(18) 0.0158(2) -0.00175(15) -0.00763(16) -0.00131(15)
I12 0.0158(2) 0.01139(18) 0.00857(18) 0.00079(14) -0.00499(15) -0.00464(15)
I13 0.00942(19) 0.01427(18) 0.01258(19) -0.00038(14) -0.00371(15) -0.00580(15)
I14 0.0128(2) 0.01413(18) 0.01309(19) -0.00382(15) -0.00555(15) -0.00401(15)
K1 0.0133(7) 0.0145(6) 0.0154(7) -0.0024(5) -0.0052(5) -0.0048(5)
K2 0.0118(7) 0.0148(6) 0.0180(7) -0.0049(5) -0.0041(5) -0.0039(5)
N1 0.017(3) 0.018(3) 0.023(3) -0.009(2) -0.007(2) -0.004(2)
N2 0.018(3) 0.016(2) 0.020(3) 0.003(2) -0.014(2) -0.005(2)
N3 0.019(3) 0.021(3) 0.026(3) -0.012(2) -0.007(2) -0.007(2)
N4 0.011(3) 0.013(2) 0.024(3) -0.004(2) -0.003(2) -0.004(2)
O1 0.022(2) 0.023(2) 0.019(2) -0.0062(18) -0.0111(19) -0.0043(19)
O2 0.028(3) 0.019(2) 0.017(2) -0.0004(17) -0.0081(19) -0.0072(19)
O3 0.013(2) 0.018(2) 0.024(2) -0.0051(18) -0.0017(18) -0.0039(18)
O4 0.014(2) 0.014(2) 0.024(2) -0.0056(17) -0.0062(18) -0.0019(17)
O5 0.023(2) 0.014(2) 0.024(2) -0.0011(17) -0.0122(19) -0.0062(18)
O6 0.016(2) 0.011(2) 0.031(2) -0.0033(17) -0.0146(19) 0.0000(17)
O7 0.015(2) 0.023(2) 0.034(3) 0.002(2) 0.001(2) -0.0041(19)
O8 0.013(2) 0.027(2) 0.020(2) -0.0033(19) -0.0002(18) 0.0023(19)
O9 0.017(2) 0.015(2) 0.037(3) -0.0038(19) -0.005(2) -0.0071(18)
O10 0.025(3) 0.023(2) 0.040(3) 0.003(2) -0.019(2) -0.014(2)
O11 0.032(3) 0.028(2) 0.023(2) -0.012(2) -0.014(2) 0.001(2)
O12 0.041(3) 0.024(2) 0.028(3) -0.008(2) -0.022(2) 0.006(2)
O13 0.035(3) 0.054(3) 0.034(3) -0.022(3) -0.012(2) -0.001(3)
O14 0.050(3) 0.036(3) 0.036(3) 0.006(2) -0.024(3) -0.018(2)
C1 0.021(3) 0.016(3) 0.021(3) -0.009(3) -0.006(3) -0.001(3)
C2 0.033(4) 0.022(3) 0.022(3) -0.009(3) -0.009(3) -0.012(3)
C3 0.025(4) 0.027(3) 0.021(3) -0.011(3) -0.013(3) 0.000(3)
C4 0.015(3) 0.031(4) 0.016(3) -0.008(3) -0.004(3) 0.003(3)
C5 0.038(4) 0.027(3) 0.019(3) 0.002(3) -0.013(3) -0.018(3)
C6 0.031(4) 0.012(3) 0.027(4) 0.003(3) -0.016(3) -0.006(3)
C7 0.027(4) 0.015(3) 0.026(4) -0.001(3) -0.008(3) -0.010(3)
C8 0.024(4) 0.015(3) 0.027(4) 0.005(3) -0.010(3) -0.011(3)
C9 0.018(4) 0.019(3) 0.031(4) -0.004(3) -0.001(3) -0.008(3)
C10 0.008(3) 0.030(3) 0.034(4) -0.015(3) -0.003(3) -0.006(3)
C11 0.018(3) 0.020(3) 0.024(3) -0.006(3) -0.014(3) 0.001(3)
C12 0.020(4) 0.016(3) 0.026(4) -0.002(3) -0.009(3) 0.001(3)
C13 0.024(4) 0.006(3) 0.034(4) -0.001(3) -0.012(3) -0.004(3)
C14 0.027(4) 0.010(3) 0.033(4) 0.002(3) -0.021(3) -0.007(3)
C15 0.023(4) 0.019(3) 0.027(4) -0.002(3) -0.015(3) -0.006(3)
C16 0.018(3) 0.019(3) 0.033(4) -0.006(3) -0.014(3) -0.004(3)
C17 0.014(3) 0.013(3) 0.029(4) -0.009(3) -0.015(3) 0.003(2)
C18 0.020(3) 0.014(3) 0.017(3) -0.003(2) -0.008(3) 0.002(3)
C19 0.031(4) 0.021(3) 0.036(4) -0.003(3) -0.017(3) 0.000(3)
C20 0.025(4) 0.016(3) 0.022(3) 0.000(3) -0.011(3) -0.006(3)
C21 0.026(4) 0.031(4) 0.022(4) -0.003(3) -0.003(3) -0.012(3)
C22 0.016(4) 0.040(4) 0.029(4) -0.005(3) -0.002(3) -0.005(3)
C23 0.015(3) 0.024(3) 0.030(4) -0.006(3) 0.000(3) -0.001(3)
C24 0.018(4) 0.032(4) 0.036(4) -0.003(3) -0.009(3) 0.002(3)
C25 0.032(4) 0.015(3) 0.063(5) -0.009(3) -0.024(4) 0.002(3)
C26 0.032(4) 0.017(3) 0.035(4) 0.004(3) -0.016(3) -0.014(3)
C27 0.021(4) 0.023(3) 0.028(4) 0.001(3) -0.001(3) -0.016(3)
C28 0.019(4) 0.026(3) 0.026(4) -0.003(3) -0.006(3) -0.015(3)
C29 0.017(4) 0.020(3) 0.041(4) -0.007(3) -0.014(3) 0.001(3)
C30 0.023(4) 0.024(4) 0.057(5) -0.011(3) -0.025(4) 0.003(3)
C31 0.031(4) 0.019(3) 0.040(4) -0.008(3) -0.016(3) -0.001(3)
C32 0.022(4) 0.017(3) 0.030(4) -0.012(3) -0.007(3) -0.001(3)
C33 0.046(5) 0.027(4) 0.027(4) -0.011(3) -0.008(3) -0.004(3)
C34 0.033(4) 0.033(4) 0.024(4) -0.014(3) -0.011(3) -0.006(3)
C35 0.024(4) 0.029(4) 0.028(4) -0.007(3) -0.011(3) -0.007(3)
C36 0.043(5) 0.027(4) 0.030(4) 0.007(3) -0.023(3) -0.005(3)
C37 0.041(5) 0.057(5) 0.072(6) -0.036(5) -0.031(5) 0.010(4)
C38 0.035(4) 0.042(4) 0.020(4) -0.001(3) -0.006(3) -0.015(4)
C39 0.039(5) 0.071(6) 0.052(5) -0.019(5) -0.007(4) -0.023(4)
C40 0.045(5) 0.032(4) 0.035(4) 0.007(3) -0.014(4) -0.009(4)
C41 0.035(4) 0.022(3) 0.033(4) 0.005(3) -0.009(3) -0.023(3)
C42 0.037(5) 0.055(5) 0.054(5) -0.020(4) -0.014(4) -0.018(4)

loop_
_atom_type_symbol
_atom_type_description
_atom_type_scat_dispersion_real
_atom_type_scat_dispersion_imag
_atom_type_scat_source
C C 0.0033 0.0016 'International Tables Vol C Tables 4.2.6.8 and 6.1.1.4'
H H 0.0000 0.0000 'International Tables Vol C Tables 4.2.6.8 and 6.1.1.4'
N N 0.0061 0.0033 'International Tables Vol C Tables 4.2.6.8 and 6.1.1.4'
O O 0.0106 0.0060 'International Tables Vol C Tables 4.2.6.8 and 6.1.1.4'
K K 0.2009 0.2494 'International Tables Vol C Tables 4.2.6.8 and 6.1.1.4'
I I -0.4742 1.8119 'International Tables Vol C Tables 4.2.6.8 and 6.1.1.4'
W W -0.8490 6.8722 'International Tables Vol C Tables 4.2.6.8 and 6.1.1.4'

loop_
_geom_angle_atom_site_label_1
_geom_angle_atom_site_label_2
_geom_angle_atom_site_label_3
_geom_angle
_geom_angle_site_symmetry_1
_geom_angle_site_symmetry_3
_geom_angle_publ_flag
W3 W1 W5 89.984(10) . . ?
W3 W1 W4 59.808(8) . . ?
W5 W1 W4 59.991(9) . . ?
W3 W1 W2 59.900(9) . . ?
W5 W1 W2 59.730(9) . . ?
W4 W1 W2 89.522(10) . . ?
W3 W1 I8 121.481(12) . . ?
W5 W1 I8 61.595(10) . . ?
W4 W1 I8 121.579(12) . . ?
W2 W1 I8 61.602(10) . . ?
W3 W1 I9 121.233(12) . . ?
W5 W1 I9 61.480(10) . . ?
W4 W1 I9 61.439(10) . . ?
W2 W1 I9 121.206(13) . . ?
I8 W1 I9 90.222(13) . . ?
W3 W1 I10 61.750(10) . . ?
W5 W1 I10 121.481(12) . . ?
W4 W1 I10 61.513(10) . . ?
W2 W1 I10 121.645(12) . . ?
I8 W1 I10 176.132(14) . . ?
I9 W1 I10 89.533(13) . . ?
W3 W1 I7 61.506(10) . . ?
W5 W1 I7 121.024(12) . . ?
W4 W1 I7 121.311(12) . . ?
W2 W1 I7 61.314(10) . . ?
I8 W1 I7 89.468(12) . . ?
I9 W1 I7 176.777(13) . . ?
I10 W1 I7 90.559(13) . . ?
W3 W1 I1 135.590(14) . . ?
W5 W1 I1 134.426(13) . . ?
W4 W1 I1 134.957(13) . . ?
W2 W1 I1 135.516(13) . . ?
I8 W1 I1 87.852(13) . . ?
I9 W1 I1 87.779(13) . . ?
I10 W1 I1 88.282(13) . . ?
I7 W1 I1 89.004(13) . . ?
W6 W2 W5 60.100(8) . . ?
W6 W2 W3 60.482(9) . . ?
W5 W2 W3 90.129(10) . . ?
W6 W2 W1 90.271(10) . . ?
W5 W2 W1 60.049(9) . . ?
W3 W2 W1 59.831(9) . . ?
W6 W2 I8 121.591(12) . . ?
W5 W2 I8 61.498(10) . . ?
W3 W2 I8 120.853(12) . . ?
W1 W2 I8 61.043(10) . . ?
W6 W2 I7 122.059(13) . . ?
W5 W2 I7 121.653(12) . . ?
W3 W2 I7 61.594(10) . . ?
W1 W2 I7 61.624(10) . . ?
I8 W2 I7 89.334(13) . . ?
W6 W2 I13 61.520(10) . . ?
W5 W2 I13 61.301(10) . . ?
W3 W2 I13 121.999(12) . . ?
W1 W2 I13 121.332(12) . . ?
I8 W2 I13 90.010(13) . . ?
I7 W2 I13 175.955(13) . . ?
W6 W2 I12 61.543(10) . . ?
W5 W2 I12 121.641(12) . . ?
W3 W2 I12 61.190(10) . . ?
W1 W2 I12 121.008(13) . . ?
I8 W2 I12 176.684(13) . . ?
I7 W2 I12 89.607(13) . . ?
I13 W2 I12 90.826(12) . . ?
W6 W2 I2 133.310(12) . . ?
W5 W2 I2 134.941(14) . . ?
W3 W2 I2 134.903(13) . . ?
W1 W2 I2 136.419(12) . . ?
I8 W2 I2 89.461(12) . . ?
I7 W2 I2 88.881(13) . . ?
I13 W2 I2 87.122(13) . . ?
I12 W2 I2 87.376(12) . . ?
W4 W3 W1 60.237(9) . . ?
W4 W3 W2 89.979(10) . . ?
W1 W3 W2 60.269(9) . . ?
W4 W3 W6 59.870(9) . . ?
W1 W3 W6 90.045(10) . . ?
W2 W3 W6 59.654(9) . . ?
W4 W3 I11 62.088(10) . . ?
W1 W3 I11 122.320(12) . . ?
W2 W3 I11 120.964(13) . . ?
W6 W3 I11 61.354(11) . . ?
W4 W3 I12 121.350(13) . . ?
W1 W3 I12 122.104(13) . . ?
W2 W3 I12 61.849(10) . . ?
W6 W3 I12 61.514(10) . . ?
I11 W3 I12 88.580(12) . . ?
W4 W3 I7 121.966(12) . . ?
W1 W3 I7 61.731(10) . . ?
W2 W3 I7 61.508(10) . . ?
W6 W3 I7 121.145(13) . . ?
I11 W3 I7 175.771(14) . . ?
I12 W3 I7 89.916(12) . . ?
W4 W3 I10 61.538(11) . . ?
W1 W3 I10 61.442(11) . . ?
W2 W3 I10 121.706(12) . . ?
W6 W3 I10 121.401(12) . . ?
I11 W3 I10 90.714(12) . . ?
I12 W3 I10 176.010(15) . . ?
I7 W3 I10 90.514(12) . . ?
W4 W3 I3 133.059(13) . . ?
W1 W3 I3 133.689(13) . . ?
W2 W3 I3 136.949(13) . . ?
W6 W3 I3 136.206(12) . . ?
I11 W3 I3 87.366(13) . . ?
I12 W3 I3 89.995(13) . . ?
I7 W3 I3 88.681(13) . . ?
I10 W3 I3 86.050(13) . . ?
W3 W4 W6 60.481(9) . . ?
W3 W4 W5 90.071(10) . . ?
W6 W4 W5 59.921(9) . . ?
W3 W4 W1 59.954(8) . . ?
W6 W4 W1 90.234(10) . . ?
W5 W4 W1 59.996(9) . . ?
W3 W4 I9 121.266(12) . . ?
W6 W4 I9 121.347(13) . . ?
W5 W4 I9 61.442(10) . . ?
W1 W4 I9 61.325(10) . . ?
W3 W4 I10 61.768(10) . . ?
W6 W4 I10 122.241(12) . . ?
W5 W4 I10 121.408(12) . . ?
W1 W4 I10 61.434(10) . . ?
I9 W4 I10 89.429(13) . . ?
W3 W4 I14 122.349(12) . . ?
W6 W4 I14 61.871(10) . . ?
W5 W4 I14 61.389(10) . . ?
W1 W4 I14 121.350(12) . . ?
I9 W4 I14 89.301(13) . . ?
I10 W4 I14 175.618(14) . . ?
W3 W4 I11 60.895(10) . . ?
W6 W4 I11 61.131(10) . . ?
W5 W4 I11 121.052(12) . . ?
W1 W4 I11 120.845(12) . . ?
I9 W4 I11 177.133(14) . . ?
I10 W4 I11 90.190(13) . . ?
I14 W4 I11 90.870(13) . . ?
W3 W4 I4 133.353(14) . . ?
W6 W4 I4 134.227(13) . . ?
W5 W4 I4 136.573(14) . . ?
W1 W4 I4 135.505(13) . . ?
I9 W4 I4 89.795(13) . . ?
I10 W4 I4 87.240(14) . . ?
I14 W4 I4 88.562(13) . . ?
I11 W4 I4 87.349(13) . . ?
W2 W5 W6 59.907(8) . . ?
W2 W5 W4 89.816(10) . . ?
W6 W5 W4 59.948(9) . . ?
W2 W5 W1 60.221(8) . . ?
W6 W5 W1 90.259(10) . . ?
W4 W5 W1 60.013(9) . . ?
W2 W5 I13 61.780(10) . . ?
W6 W5 I13 61.629(10) . . ?
W4 W5 I13 121.562(12) . . ?
W1 W5 I13 121.983(12) . . ?
W2 W5 I9 121.529(13) . . ?
W6 W5 I9 121.319(13) . . ?
W4 W5 I9 61.387(11) . . ?
W1 W5 I9 61.311(11) . . ?
I13 W5 I9 176.161(15) . . ?
W2 W5 I8 61.594(10) . . ?
W6 W5 I8 121.494(12) . . ?
W4 W5 I8 121.136(13) . . ?
W1 W5 I8 61.130(11) . . ?
I13 W5 I8 90.322(12) . . ?
I9 W5 I8 89.876(12) . . ?
W2 W5 I14 121.838(12) . . ?
W6 W5 I14 61.938(10) . . ?
W4 W5 I14 61.554(10) . . ?
W1 W5 I14 121.531(13) . . ?
I13 W5 I14 90.192(12) . . ?
I9 W5 I14 89.360(12) . . ?
I8 W5 I14 176.201(15) . . ?
W2 W5 I5 134.100(12) . . ?
W6 W5 I5 134.864(13) . . ?
W4 W5 I5 136.083(12) . . ?
W1 W5 I5 134.862(12) . . ?
I13 W5 I5 87.141(13) . . ?
I9 W5 I5 89.036(13) . . ?
I8 W5 I5 87.745(13) . . ?
I14 W5 I5 88.522(13) . . ?
W2 W6 W5 59.994(8) . . ?
W2 W6 W4 89.972(10) . . ?
W5 W6 W4 60.131(9) . . ?
W2 W6 W3 59.863(9) . . ?
W5 W6 W3 89.712(10) . . ?
W4 W6 W3 59.648(9) . . ?
W2 W6 I11 120.706(13) . . ?
W5 W6 I11 121.980(12) . . ?
W4 W6 I11 61.849(10) . . ?
W3 W6 I11 60.887(10) . . ?
W2 W6 I13 61.702(10) . . ?
W5 W6 I13 61.332(10) . . ?
W4 W6 I13 121.448(12) . . ?
W3 W6 I13 121.562(12) . . ?
I11 W6 I13 176.412(14) . . ?
W2 W6 I12 61.757(10) . . ?
W5 W6 I12 121.750(12) . . ?
W4 W6 I12 120.688(13) . . ?
W3 W6 I12 61.073(10) . . ?
I11 W6 I12 88.095(13) . . ?
I13 W6 I12 91.044(12) . . ?
W2 W6 I14 121.267(12) . . ?
W5 W6 I14 61.281(10) . . ?
W4 W6 I14 61.379(10) . . ?
W3 W6 I14 121.023(12) . . ?
I11 W6 I14 90.993(12) . . ?
I13 W6 I14 89.676(13) . . ?
I12 W6 I14 176.767(13) . . ?
W2 W6 I6 135.151(13) . . ?
W5 W6 I6 133.992(14) . . ?
W4 W6 I6 134.863(12) . . ?
W3 W6 I6 136.296(13) . . ?
I11 W6 I6 88.964(13) . . ?
I13 W6 I6 87.541(13) . . ?
I12 W6 I6 89.232(12) . . ?
I14 W6 I6 87.649(12) . . ?
W2 I7 W3 56.898(10) . . ?
W2 I7 W1 57.062(10) . . ?
W3 I7 W1 56.763(9) . . ?
W1 I8 W5 57.276(9) . . ?
W1 I8 W2 57.355(10) . . ?
W5 I8 W2 56.909(9) . . ?
W1 I9 W4 57.236(10) . . ?
W1 I9 W5 57.209(10) . . ?
W4 I9 W5 57.172(10) . . ?
W1 I10 W4 57.053(10) . . ?
W1 I10 W3 56.809(10) . . ?
W4 I10 W3 56.694(10) . . ?
W3 I11 W6 57.759(10) . . ?
W3 I11 W4 57.017(9) . . ?
W6 I11 W4 57.020(10) . . ?
W3 I12 W6 57.412(10) . . ?
W3 I12 W2 56.961(10) . . ?
W6 I12 W2 56.700(9) . . ?
W5 I13 W6 57.039(10) . . ?
W5 I13 W2 56.919(10) . . ?
W6 I13 W2 56.778(10) . . ?
W5 I14 W4 57.057(10) . . ?
W5 I14 W6 56.781(9) . . ?
W4 I14 W6 56.750(10) . . ?
O4 K1 O3 61.88(11) . . ?
O4 K1 O6 133.20(13) . . ?
O3 K1 O6 104.33(12) . . ?
O4 K1 O2 87.97(12) . . ?
O3 K1 O2 113.22(13) . . ?
O6 K1 O2 134.75(13) . . ?
O4 K1 O1 124.79(13) . . ?
O3 K1 O1 88.64(12) . . ?
O6 K1 O1 97.19(12) . . ?
O2 K1 O1 60.70(11) . . ?
O4 K1 O5 102.43(12) . . ?
O3 K1 O5 142.01(12) . . ?
O6 K1 O5 59.49(11) . . ?
O2 K1 O5 99.56(12) . . ?
O1 K1 O5 125.34(12) . . ?
O4 K1 N2 59.63(12) . . ?
O3 K1 N2 121.13(13) . . ?
O6 K1 N2 119.67(13) . . ?
O2 K1 N2 59.36(12) . . ?
O1 K1 N2 119.59(12) . . ?
O5 K1 N2 60.26(12) . . ?
O4 K1 N1 120.95(13) . . ?
O3 K1 N1 59.49(12) . . ?
O6 K1 N1 59.68(12) . . ?
O2 K1 N1 120.83(12) . . ?
O1 K1 N1 60.51(12) . . ?
O5 K1 N1 119.08(13) . . ?
N2 K1 N1 179.31(14) . . ?
O4 K1 C10 22.30(12) . . ?
O3 K1 C10 42.39(12) . . ?
O6 K1 C10 136.20(14) . . ?
O2 K1 C10 89.04(14) . . ?
O1 K1 C10 106.97(14) . . ?
O5 K1 C10 124.19(13) . . ?
N2 K1 C10 78.98(13) . . ?
N1 K1 C10 101.67(14) . . ?
O10 K2 O8 140.78(14) . . ?
O10 K2 O11 91.02(13) . . ?
O8 K2 O11 123.97(14) . . ?
O10 K2 O12 111.70(14) . . ?
O8 K2 O12 101.80(13) . . ?
O11 K2 O12 60.45(12) . . ?
O10 K2 O9 60.17(12) . . ?
O8 K2 O9 100.65(12) . . ?
O11 K2 O9 129.67(13) . . ?
O12 K2 O9 91.03(13) . . ?
O10 K2 O7 100.85(13) . . ?
O8 K2 O7 59.48(12) . . ?
O11 K2 O7 100.18(13) . . ?
O12 K2 O7 141.46(15) . . ?
O9 K2 O7 123.81(14) . . ?
O10 K2 N4 120.23(13) . . ?
O8 K2 N4 60.98(12) . . ?
O11 K2 N4 119.20(14) . . ?
O12 K2 N4 59.75(13) . . ?
O9 K2 N4 61.03(13) . . ?
O7 K2 N4 119.88(12) . . ?
O10 K2 N3 60.20(13) . . ?
O8 K2 N3 118.51(13) . . ?
O11 K2 N3 60.92(13) . . ?
O12 K2 N3 120.46(13) . . ?
O9 K2 N3 119.33(13) . . ?
O7 K2 N3 59.64(12) . . ?
N4 K2 N3 179.48(15) . . ?
C1 N1 C18 111.4(4) . . ?
C1 N1 C7 111.5(5) . . ?
C18 N1 C7 109.5(5) . . ?
C1 N1 K1 107.0(3) . . ?
C18 N1 K1 108.3(3) . . ?
C7 N1 K1 109.1(3) . . ?
C13 N2 C6 109.6(5) . . ?
C13 N2 C12 110.5(5) . . ?
C6 N2 C12 109.6(5) . . ?
C13 N2 K1 109.0(3) . . ?
C6 N2 K1 110.5(3) . . ?
C12 N2 K1 107.6(3) . . ?
C30 N3 C31 110.5(5) . . ?
C30 N3 C19 107.5(5) . . ?
C31 N3 C19 108.3(5) . . ?
C30 N3 K2 110.7(3) . . ?
C31 N3 K2 108.6(4) . . ?
C19 N3 K2 111.2(3) . . ?
C36 N4 C24 110.3(5) . . ?
C36 N4 C25 110.8(5) . . ?
C24 N4 C25 109.2(5) . . ?
C36 N4 K2 111.7(3) . . ?
C24 N4 K2 108.1(3) . . ?
C25 N4 K2 106.6(4) . . ?
C3 O1 C2 110.0(5) . . ?
C3 O1 K1 108.2(3) . . ?
C2 O1 K1 114.9(3) . . ?
C4 O2 C5 112.8(4) . . ?
C4 O2 K1 117.0(3) . . ?
C5 O2 K1 118.2(3) . . ?
C8 O3 C9 110.9(4) . . ?
C8 O3 K1 114.6(3) . . ?
C9 O3 K1 115.6(3) . . ?
C10 O4 C11 111.2(4) . . ?
C10 O4 K1 110.9(3) . . ?
C11 O4 K1 124.1(3) . . ?
C15 O5 C14 110.8(4) . . ?
C15 O5 K1 110.5(3) . . ?
C14 O5 K1 115.4(3) . . ?
C16 O6 C17 112.1(4) . . ?
C16 O6 K1 120.3(3) . . ?
C17 O6 K1 122.5(3) . . ?
C21 O7 C20 112.6(4) . . ?
C21 O7 K2 114.5(4) . . ?
C20 O7 K2 116.8(3) . . ?
C22 O8 C23 112.7(4) . . ?
C22 O8 K2 117.1(3) . . ?
C23 O8 K2 120.0(3) . . ?
C26 O9 C27 113.1(4) . . ?
C26 O9 K2 118.7(3) . . ?
C27 O9 K2 108.8(3) . . ?
C29 O10 C28 111.7(5) . . ?
C29 O10 K2 116.6(4) . . ?
C28 O10 K2 119.6(3) . . ?
C33 O11 C32 111.2(5) . . ?
C33 O11 K2 113.0(3) . . ?
C32 O11 K2 117.7(3) . . ?
C35 O12 C34 112.8(5) . . ?
C35 O12 K2 118.3(3) . . ?
C34 O12 K2 115.5(3) . . ?
N1 C1 C2 112.8(5) . . ?
O1 C2 C1 108.8(5) . . ?
O1 C3 C4 109.5(5) . . ?
O2 C4 C3 108.9(5) . . ?
O2 C5 C6 108.1(5) . . ?
N2 C6 C5 113.0(5) . . ?
N1 C7 C8 113.5(5) . . ?
O3 C8 C7 108.3(5) . . ?
O3 C9 C10 108.7(5) . . ?
O4 C10 C9 109.1(5) . . ?
O4 C10 K1 46.8(2) . . ?
C9 C10 K1 81.5(3) . . ?
O4 C11 C12 109.3(5) . . ?
N2 C12 C11 113.5(5) . . ?
N2 C13 C14 114.1(5) . . ?
O5 C14 C13 108.7(5) . . ?
O5 C15 C16 108.9(5) . . ?
O6 C16 C15 109.2(5) . . ?
O6 C17 C18 109.2(4) . . ?
N1 C18 C17 114.8(5) . . ?
N3 C19 C20 113.2(5) . . ?
O7 C20 C19 110.2(5) . . ?
O7 C21 C22 110.9(5) . . ?
O8 C22 C21 111.5(5) . . ?
O8 C23 C24 111.0(5) . . ?
N4 C24 C23 117.4(6) . . ?
N4 C25 C26 115.0(5) . . ?
O9 C26 C25 110.4(5) . . ?
O9 C27 C28 110.8(5) . . ?
O10 C28 C27 109.6(5) . . ?
O10 C29 C30 109.4(5) . . ?
N3 C30 C29 112.9(5) . . ?
N3 C31 C32 111.8(5) . . ?
O11 C32 C31 111.1(5) . . ?
O11 C33 C34 113.0(5) . . ?
O12 C34 C33 110.1(6) . . ?
O12 C35 C36 110.1(6) . . ?
N4 C36 C35 114.9(5) . . ?
O13 C38 C39 122.3(7) . . ?
O13 C38 C37 122.3(7) . . ?
C39 C38 C37 115.4(7) . . ?
O14 C41 C40 122.5(6) . . ?
O14 C41 C42 120.9(7) . . ?
C40 C41 C42 116.5(7) . . ?

loop_
_geom_bond_atom_site_label_1
_geom_bond_atom_site_label_2
_geom_bond_distance
_geom_bond_site_symmetry_2
_geom_bond_publ_flag
W1 W3 2.6655(3) . ?
W1 W5 2.6727(3) . ?
W1 W4 2.6731(3) . ?
W1 W2 2.6773(3) . ?
W1 I8 2.7820(4) . ?
W1 I9 2.7890(4) . ?
W1 I10 2.7977(4) . ?
W1 I7 2.8068(4) . ?
W1 I1 2.8385(4) . ?
W2 W6 2.6617(3) . ?
W2 W5 2.6640(3) . ?
W2 W3 2.6674(3) . ?
W2 I8 2.7969(4) . ?
W2 I7 2.7985(4) . ?
W2 I13 2.8015(4) . ?
W2 I12 2.8055(4) . ?
W2 I2 2.8295(4) . ?
W3 W4 2.6616(3) . ?
W3 W6 2.6840(3) . ?
W3 I11 2.7723(4) . ?
W3 I12 2.7880(4) . ?
W3 I7 2.8008(4) . ?
W3 I10 2.8058(4) . ?
W3 I3 2.8275(5) . ?
W4 W6 2.6676(3) . ?
W4 W5 2.6725(3) . ?
W4 I9 2.7920(4) . ?
W4 I10 2.7997(4) . ?
W4 I14 2.8000(4) . ?
W4 I11 2.8039(4) . ?
W4 I4 2.8263(4) . ?
W5 W6 2.6669(3) . ?
W5 I13 2.7889(4) . ?
W5 I9 2.7935(4) . ?
W5 I8 2.7944(4) . ?
W5 I14 2.7957(4) . ?
W5 I5 2.8348(5) . ?
W6 I11 2.7848(4) . ?
W6 I13 2.7967(4) . ?
W6 I12 2.7998(4) . ?
W6 I14 2.8131(4) . ?
W6 I6 2.8409(4) . ?
K1 O4 2.745(4) . ?
K1 O3 2.754(4) . ?
K1 O6 2.760(4) . ?
K1 O2 2.793(4) . ?
K1 O1 2.849(4) . ?
K1 O5 2.865(4) . ?
K1 N2 3.047(5) . ?
K1 N1 3.074(5) . ?
K1 C10 3.516(6) . ?
K2 O10 2.749(4) . ?
K2 O8 2.796(4) . ?
K2 O11 2.796(4) . ?
K2 O12 2.828(4) . ?
K2 O9 2.837(4) . ?
K2 O7 2.881(4) . ?
K2 N4 2.974(5) . ?
K2 N3 3.001(5) . ?
N1 C1 1.466(7) . ?
N1 C18 1.467(8) . ?
N1 C7 1.469(7) . ?
N2 C13 1.462(8) . ?
N2 C6 1.485(7) . ?
N2 C12 1.486(7) . ?
N3 C30 1.464(8) . ?
N3 C31 1.473(8) . ?
N3 C19 1.490(8) . ?
N4 C36 1.448(8) . ?
N4 C24 1.466(8) . ?
N4 C25 1.470(8) . ?
O1 C3 1.424(7) . ?
O1 C2 1.440(7) . ?
O2 C4 1.428(7) . ?
O2 C5 1.433(7) . ?
O3 C8 1.427(7) . ?
O3 C9 1.430(7) . ?
O4 C10 1.428(7) . ?
O4 C11 1.431(6) . ?
O5 C15 1.420(7) . ?
O5 C14 1.430(6) . ?
O6 C16 1.407(7) . ?
O6 C17 1.425(6) . ?
O7 C21 1.403(7) . ?
O7 C20 1.416(7) . ?
O8 C22 1.402(7) . ?
O8 C23 1.414(7) . ?
O9 C26 1.418(7) . ?
O9 C27 1.422(7) . ?
O10 C29 1.418(7) . ?
O10 C28 1.427(7) . ?
O11 C33 1.389(8) . ?
O11 C32 1.411(7) . ?
O12 C35 1.404(7) . ?
O12 C34 1.423(7) . ?
O13 C38 1.210(8) . ?
O14 C41 1.215(8) . ?
C1 C2 1.510(8) . ?
C3 C4 1.495(8) . ?
C5 C6 1.507(8) . ?
C7 C8 1.498(8) . ?
C9 C10 1.493(8) . ?
C11 C12 1.499(9) . ?
C13 C14 1.519(8) . ?
C15 C16 1.504(8) . ?
C17 C18 1.514(8) . ?
C19 C20 1.490(9) . ?
C21 C22 1.482(8) . ?
C23 C24 1.468(9) . ?
C25 C26 1.489(9) . ?
C27 C28 1.469(8) . ?
C29 C30 1.503(8) . ?
C31 C32 1.515(9) . ?
C33 C34 1.465(9) . ?
C35 C36 1.496(9) . ?
C37 C38 1.502(9) . ?
C38 C39 1.491(11) . ?
C40 C41 1.489(9) . ?
C41 C42 1.490(9) . ?
